data_7212153
loop_
_publ_author_name
'Niu, Cao-Yuan'
'Zheng, Xian-Fu'
'He, Yong'
'Feng, Zhi-Qiang'
'Kou, Chun-Hong'

_publ_section_title
;
 Tuning of unusual secondary ligands to construct fluorescent zinc
 coordination polymers of an unsymmetrical pyridylbenzoate ligand from 1D
 chain to interdigital or porous 2D layers and interpenetrated 3D
 frameworks
;
_journal_issue 10
_journal_name_full CrystEngComm
_journal_page_first 2847
_journal_paper_doi 10.1039/b920737f
_journal_volume 12
_journal_year 2010
_chemical_formula_moiety 'C16 H10 N O4 Zn'
_chemical_formula_sum 'C16 H10 N O4 Zn'
_chemical_formula_weight 345.62
_chemical_name_systematic
;
?
;
_space_group_IT_number 15
_symmetry_cell_setting monoclinic
_symmetry_space_group_name_Hall '-C 2yc'
_symmetry_space_group_name_H-M 'C 1 2/c 1'
_atom_sites_solution_hydrogens geom
_atom_sites_solution_primary direct
_atom_sites_solution_secondary difmap
_audit_creation_method SHELXL-97
_cell_angle_alpha 90.00
_cell_angle_beta 95.168(1)
_cell_angle_gamma 90.00
_cell_formula_units_Z 8
_cell_length_a 21.1155(16)
_cell_length_b 10.8732(8)
_cell_length_c 12.6378(10)
_cell_measurement_reflns_used 4616
_cell_measurement_temperature 173(2)
_cell_measurement_theta_max 27.50
_cell_measurement_theta_min 2.11
_cell_volume 2889.8(4)
_computing_cell_refinement 'Bruker SMART'
_computing_data_collection 'Bruker SMART'
_computing_data_reduction 'Bruker SAINT'
_computing_molecular_graphics 'Bruker SHELXTL'
_computing_publication_material 'Bruker SHELXTL'
_computing_structure_refinement 'SHELXL-97 (Sheldrick, 1997)'
_computing_structure_solution 'SHELXS-97 (Sheldrick, 1990)'
_diffrn_ambient_temperature 173(2)
_diffrn_measured_fraction_theta_full 0.995
_diffrn_measured_fraction_theta_max 0.995
_diffrn_measurement_device_type 'CCD area detector'
_diffrn_measurement_method 'phi and omega scans'
_diffrn_radiation_monochromator graphite
_diffrn_radiation_source 'fine-focus sealed tube'
_diffrn_radiation_type MoK\a
_diffrn_radiation_wavelength 0.71073
_diffrn_reflns_av_R_equivalents 0.0148
_diffrn_reflns_av_sigmaI/netI 0.0170
_diffrn_reflns_limit_h_max 27
_diffrn_reflns_limit_h_min -17
_diffrn_reflns_limit_k_max 14
_diffrn_reflns_limit_k_min -14
_diffrn_reflns_limit_l_max 16
_diffrn_reflns_limit_l_min -16
_diffrn_reflns_number 9172
_diffrn_reflns_theta_full 27.50
_diffrn_reflns_theta_max 27.50
_diffrn_reflns_theta_min 2.11
_exptl_absorpt_coefficient_mu 1.716
_exptl_absorpt_correction_T_max 0.8471
_exptl_absorpt_correction_T_min 0.6639
_exptl_absorpt_correction_type multi-scan
_exptl_absorpt_process_details sadabs
_exptl_crystal_colour colourless
_exptl_crystal_density_diffrn 1.589
_exptl_crystal_density_method 'not measured'
_exptl_crystal_description block
_exptl_crystal_F_000 1400
_exptl_crystal_size_max 0.26
_exptl_crystal_size_mid 0.21
_exptl_crystal_size_min 0.10
_refine_diff_density_max 0.323
_refine_diff_density_min -0.221
_refine_diff_density_rms 0.051
_refine_ls_extinction_method none
_refine_ls_goodness_of_fit_ref 1.055
_refine_ls_hydrogen_treatment constr
_refine_ls_matrix_type full
_refine_ls_number_parameters 201
_refine_ls_number_reflns 3319
_refine_ls_number_restraints 0
_refine_ls_restrained_S_all 1.055
_refine_ls_R_factor_all 0.0288
_refine_ls_R_factor_gt 0.0240
_refine_ls_shift/su_max 0.001
_refine_ls_shift/su_mean 0.000
_refine_ls_structure_factor_coef Fsqd
_refine_ls_weighting_details 'calc w=1/[\s^2^(Fo^2^)+(0.0356P)^2^+1.8085P] where P=(Fo^2^+2Fc^2^)/3'
_refine_ls_weighting_scheme calc
_refine_ls_wR_factor_gt 0.0646
_refine_ls_wR_factor_ref 0.0670
_reflns_number_gt 2895
_reflns_number_total 3319
_reflns_threshold_expression >2sigma(I)
_cod_data_source_file b920737f.txt
_cod_data_source_block 5
_cod_original_sg_symbol_H-M C2/c
_cod_database_code 7212153

loop_
_symmetry_equiv_pos_as_xyz
'x, y, z'
'-x, y, -z+1/2'
'x+1/2, y+1/2, z'
'-x+1/2, y+1/2, -z+1/2'
'-x, -y, -z'
'x, -y, z-1/2'
'-x+1/2, -y+1/2, -z'
'x+1/2, -y+1/2, z-1/2'

loop_
_atom_site_label
_atom_site_type_symbol
_atom_site_fract_x
_atom_site_fract_y
_atom_site_fract_z
_atom_site_U_iso_or_equiv
_atom_site_adp_type
_atom_site_occupancy
_atom_site_symmetry_multiplicity
_atom_site_calc_flag
_atom_site_refinement_flags
Zn1 Zn 0.473702(9) 0.293380(15) 1.136025(14) 0.02537(7) Uani 1 1 d .
N1 N 0.41358(7) 0.30287(12) 1.00151(11) 0.0287(3) Uani 1 1 d .
O1 O 0.09888(6) 0.19351(12) 0.76072(11) 0.0385(3) Uani 1 1 d .
O2 O 0.06444(6) 0.23579(13) 0.59351(11) 0.0401(3) Uani 1 1 d .
O3 O 0.48615(6) 0.47458(10) 1.16211(9) 0.0304(3) Uani 1 1 d .
O4 O 0.47256(7) 1.11210(12) 1.17044(12) 0.0487(4) Uani 1 1 d .
C1 C 0.40165(8) 0.40943(16) 0.95184(14) 0.0325(4) Uani 1 1 d .
H1 H 0.4233 0.4809 0.9789 0.039 Uiso 1 1 calc R
C2 C 0.35920(8) 0.42074(16) 0.86276(14) 0.0350(4) Uani 1 1 d .
H2 H 0.3525 0.4985 0.8293 0.042 Uiso 1 1 calc R
C3 C 0.32656(8) 0.31850(17) 0.82244(14) 0.0336(4) Uani 1 1 d .
C4 C 0.33966(11) 0.20744(17) 0.87338(18) 0.0487(6) Uani 1 1 d .
H4 H 0.3188 0.1345 0.8477 0.058 Uiso 1 1 calc R
C5 C 0.38307(11) 0.20324(17) 0.96136(17) 0.0459(5) Uani 1 1 d .
H5 H 0.3917 0.1262 0.9950 0.055 Uiso 1 1 calc R
C6 C 0.27783(8) 0.32858(18) 0.73021(14) 0.0346(4) Uani 1 1 d .
C7 C 0.21909(9) 0.27370(17) 0.73636(14) 0.0344(4) Uani 1 1 d .
H7 H 0.2115 0.2274 0.7977 0.041 Uiso 1 1 calc R
C8 C 0.17108(8) 0.28529(15) 0.65414(14) 0.0304(4) Uani 1 1 d .
C9 C 0.18300(9) 0.34969(19) 0.56359(15) 0.0395(4) Uani 1 1 d .
H9 H 0.1509 0.3563 0.5061 0.047 Uiso 1 1 calc R
C10 C 0.24160(9) 0.4045(2) 0.55685(16) 0.0475(5) Uani 1 1 d .
H10 H 0.2495 0.4488 0.4946 0.057 Uiso 1 1 calc R
C11 C 0.28874(9) 0.3954(2) 0.63982(16) 0.0435(5) Uani 1 1 d .
H11 H 0.3285 0.4348 0.6351 0.052 Uiso 1 1 calc R
C12 C 0.10650(8) 0.23402(15) 0.67035(14) 0.0294(3) Uani 1 1 d .
C13 C 0.5000 0.52754(19) 1.2500 0.0255(4) Uani 1 2 d S
C14 C 0.5000 0.6653(2) 1.2500 0.0257(4) Uani 1 2 d S
C15 C 0.47312(9) 0.72980(15) 1.16214(14) 0.0312(4) Uani 1 1 d .
H15 H 0.4546 0.6864 1.1018 0.037 Uiso 1 1 calc R
C16 C 0.47320(8) 0.85689(15) 1.16224(14) 0.0338(4) Uani 1 1 d .
H16 H 0.4548 0.9004 1.1019 0.041 Uiso 1 1 calc R
C17 C 0.5000 0.9213(2) 1.2500 0.0286(5) Uani 1 2 d S
C18 C 0.5000 1.0593(2) 1.2500 0.0334(5) Uani 1 2 d S

loop_
_atom_site_aniso_label
_atom_site_aniso_U_11
_atom_site_aniso_U_22
_atom_site_aniso_U_33
_atom_site_aniso_U_23
_atom_site_aniso_U_13
_atom_site_aniso_U_12
Zn1 0.02902(12) 0.01759(10) 0.02763(12) 0.00026(7) -0.00777(7) 0.00027(7)
N1 0.0272(7) 0.0276(7) 0.0299(7) 0.0006(5) -0.0050(6) -0.0019(5)
O1 0.0330(7) 0.0448(8) 0.0372(7) 0.0046(5) 0.0009(5) -0.0059(5)
O2 0.0291(6) 0.0495(8) 0.0395(7) 0.0044(6) -0.0097(5) -0.0082(6)
O3 0.0422(7) 0.0173(5) 0.0306(6) -0.0017(4) -0.0037(5) -0.0032(5)
O4 0.0647(10) 0.0190(6) 0.0592(9) 0.0067(6) -0.0121(7) 0.0016(6)
C1 0.0317(9) 0.0284(8) 0.0359(9) 0.0021(7) -0.0060(7) -0.0061(7)
C2 0.0342(9) 0.0303(9) 0.0386(9) 0.0085(7) -0.0074(7) -0.0042(7)
C3 0.0266(8) 0.0395(10) 0.0334(9) 0.0053(7) -0.0056(7) -0.0049(7)
C4 0.0544(13) 0.0326(10) 0.0534(12) 0.0041(8) -0.0257(10) -0.0135(9)
C5 0.0547(12) 0.0285(9) 0.0494(12) 0.0071(8) -0.0232(10) -0.0068(8)
C6 0.0296(9) 0.0403(9) 0.0320(9) 0.0046(7) -0.0078(7) -0.0045(7)
C7 0.0324(9) 0.0386(10) 0.0307(9) 0.0059(7) -0.0057(7) -0.0061(7)
C8 0.0277(8) 0.0326(9) 0.0297(8) -0.0015(6) -0.0044(7) -0.0017(7)
C9 0.0342(9) 0.0510(11) 0.0314(9) 0.0066(8) -0.0080(7) -0.0036(8)
C10 0.0413(11) 0.0645(14) 0.0354(10) 0.0185(9) -0.0031(8) -0.0092(10)
C11 0.0329(10) 0.0545(12) 0.0421(10) 0.0118(9) -0.0032(8) -0.0111(9)
C12 0.0281(8) 0.0250(8) 0.0342(9) -0.0026(6) -0.0022(7) -0.0006(6)
C13 0.0277(11) 0.018(1) 0.0301(11) 0.000 -0.0012(9) 0.000
C14 0.0316(12) 0.0169(10) 0.0281(11) 0.000 -0.0009(9) 0.000
C15 0.0416(10) 0.0207(8) 0.0295(8) -0.0012(6) -0.0065(7) -0.0010(6)
C16 0.0442(10) 0.0209(8) 0.0343(9) 0.0041(6) -0.0080(7) 0.0009(7)
C17 0.0320(12) 0.0162(10) 0.0368(12) 0.000 -0.0007(10) 0.000
C18 0.0358(13) 0.0188(11) 0.0455(14) 0.000 0.0026(11) 0.000

loop_
_atom_type_symbol
_atom_type_description
_atom_type_scat_dispersion_real
_atom_type_scat_dispersion_imag
_atom_type_scat_source
C C 0.0033 0.0016 'International Tables Vol C Tables 4.2.6.8 and 6.1.1.4'
H H 0.0000 0.0000 'International Tables Vol C Tables 4.2.6.8 and 6.1.1.4'
N N 0.0061 0.0033 'International Tables Vol C Tables 4.2.6.8 and 6.1.1.4'
O O 0.0106 0.0060 'International Tables Vol C Tables 4.2.6.8 and 6.1.1.4'
Zn Zn 0.2839 1.4301 'International Tables Vol C Tables 4.2.6.8 and 6.1.1.4'

loop_
_geom_angle_atom_site_label_1
_geom_angle_atom_site_label_2
_geom_angle_atom_site_label_3
_geom_angle
_geom_angle_site_symmetry_1
_geom_angle_site_symmetry_3
O3 Zn1 O4 157.67(6) . 1_545
O3 Zn1 N1 98.63(5) . .
O4 Zn1 N1 102.19(6) 1_545 .
O3 Zn1 O2 94.74(5) . 8_556
O4 Zn1 O2 86.29(6) 1_545 8_556
N1 Zn1 O2 108.39(6) . 8_556
O3 Zn1 O1 85.63(5) . 7_557
O4 Zn1 O1 84.78(6) 1_545 7_557
N1 Zn1 O1 94.61(6) . 7_557
O2 Zn1 O1 156.63(5) 8_556 7_557
O3 Zn1 Zn1 79.08(3) . 2_657
O4 Zn1 Zn1 78.65(4) 1_545 2_657
N1 Zn1 Zn1 162.88(4) . 2_657
O2 Zn1 Zn1 88.73(4) 8_556 2_657
O1 Zn1 Zn1 68.35(4) 7_557 2_657
C1 N1 C5 117.52(15) . .
C1 N1 Zn1 121.10(11) . .
C5 N1 Zn1 121.35(12) . .
C12 O1 Zn1 134.78(12) . 7_557
C12 O2 Zn1 113.92(12) . 8_455
C13 O3 Zn1 127.44(11) . .
C18 O4 Zn1 127.32(13) . 1_565
N1 C1 C2 122.94(16) . .
N1 C1 H1 118.5 . .
C2 C1 H1 118.5 . .
C1 C2 C3 119.69(16) . .
C1 C2 H2 120.2 . .
C3 C2 H2 120.2 . .
C2 C3 C4 117.28(16) . .
C2 C3 C6 121.12(16) . .
C4 C3 C6 121.58(16) . .
C5 C4 C3 119.67(16) . .
C5 C4 H4 120.2 . .
C3 C4 H4 120.2 . .
N1 C5 C4 122.88(16) . .
N1 C5 H5 118.6 . .
C4 C5 H5 118.6 . .
C7 C6 C11 119.13(16) . .
C7 C6 C3 118.95(16) . .
C11 C6 C3 121.87(16) . .
C6 C7 C8 121.02(16) . .
C6 C7 H7 119.5 . .
C8 C7 H7 119.5 . .
C9 C8 C7 119.28(16) . .
C9 C8 C12 122.33(15) . .
C7 C8 C12 118.26(16) . .
C10 C9 C8 119.96(16) . .
C10 C9 H9 120.0 . .
C8 C9 H9 120.0 . .
C11 C10 C9 120.63(17) . .
C11 C10 H10 119.7 . .
C9 C10 H10 119.7 . .
C10 C11 C6 119.94(17) . .
C10 C11 H11 120.0 . .
C6 C11 H11 120.0 . .
O1 C12 O2 124.94(16) . .
O1 C12 C8 116.66(15) . .
O2 C12 C8 118.40(15) . .
O3 C13 O3 125.7(2) . 2_657
O3 C13 C14 117.15(10) . .
O3 C13 C14 117.15(10) 2_657 .
C15 C14 C15 119.4(2) 2_657 .
C15 C14 C13 120.3(1) 2_657 .
C15 C14 C13 120.3(1) . .
C16 C15 C14 120.23(16) . .
C16 C15 H15 119.9 . .
C14 C15 H15 119.9 . .
C15 C16 C17 120.35(16) . .
C15 C16 H16 119.8 . .
C17 C16 H16 119.8 . .
C16 C17 C16 119.4(2) . 2_657
C16 C17 C18 120.28(10) . .
C16 C17 C18 120.28(10) 2_657 .
O4 C18 O4 125.5(2) 2_657 .
O4 C18 C17 117.26(11) 2_657 .
O4 C18 C17 117.26(11) . .

loop_
_geom_bond_atom_site_label_1
_geom_bond_atom_site_label_2
_geom_bond_distance
_geom_bond_site_symmetry_2
Zn1 O3 2.0110(11) .
Zn1 O4 2.0191(13) 1_545
Zn1 N1 2.0306(14) .
Zn1 O2 2.0605(13) 8_556
Zn1 O1 2.1053(14) 7_557
Zn1 Zn1 2.9926(4) 2_657
N1 C1 1.331(2) .
N1 C5 1.337(2) .
O1 C12 1.248(2) .
O1 Zn1 2.1053(14) 7_557
O2 C12 1.256(2) .
O2 Zn1 2.0605(13) 8_455
O3 C13 1.2618(15) .
O4 C18 1.2535(17) .
O4 Zn1 2.0191(13) 1_565
C1 C2 1.380(2) .
C1 H1 0.9500 .
C2 C3 1.381(2) .
C2 H2 0.9500 .
C3 C4 1.385(2) .
C3 C6 1.488(2) .
C4 C5 1.377(3) .
C4 H4 0.9500 .
C5 H5 0.9500 .
C6 C7 1.385(2) .
C6 C11 1.391(3) .
C7 C8 1.391(2) .
C7 H7 0.9500 .
C8 C9 1.384(3) .
C8 C12 1.504(2) .
C9 C10 1.383(3) .
C9 H9 0.9500 .
C10 C11 1.383(3) .
C10 H10 0.9500 .
C11 H11 0.9500 .
C13 O3 1.2618(15) 2_657
C13 C14 1.498(3) .
C14 C15 1.391(2) 2_657
C14 C15 1.391(2) .
C15 C16 1.382(3) .
C15 H15 0.9500 .
C16 C17 1.388(2) .
C16 H16 0.9500 .
C17 C16 1.388(2) 2_657
C17 C18 1.501(3) .
C18 O4 1.2535(17) 2_657

loop_
_geom_torsion_atom_site_label_1
_geom_torsion_atom_site_label_2
_geom_torsion_atom_site_label_3
_geom_torsion_atom_site_label_4
_geom_torsion
_geom_torsion_site_symmetry_1
_geom_torsion_site_symmetry_4
O3 Zn1 N1 C1 8.74(15) . .
O4 Zn1 N1 C1 -179.35(14) 1_545 .
O2 Zn1 N1 C1 -89.22(14) 8_556 .
O1 Zn1 N1 C1 95.01(14) 7_557 .
Zn1 Zn1 N1 C1 89.64(19) 2_657 .
O3 Zn1 N1 C5 -169.22(17) . .
O4 Zn1 N1 C5 2.69(18) 1_545 .
O2 Zn1 N1 C5 92.82(17) 8_556 .
O1 Zn1 N1 C5 -82.95(17) 7_557 .
Zn1 Zn1 N1 C5 -88.3(2) 2_657 .
O4 Zn1 O3 C13 -5.6(2) 1_545 .
N1 Zn1 O3 C13 153.14(10) . .
O2 Zn1 O3 C13 -97.43(11) 8_556 .
O1 Zn1 O3 C13 59.13(10) 7_557 .
Zn1 Zn1 O3 C13 -9.64(9) 2_657 .
C5 N1 C1 C2 0.7(3) . .
Zn1 N1 C1 C2 -177.31(14) . .
N1 C1 C2 C3 0.7(3) . .
C1 C2 C3 C4 -1.5(3) . .
C1 C2 C3 C6 176.56(17) . .
C2 C3 C4 C5 0.9(3) . .
C6 C3 C4 C5 -177.1(2) . .
C1 N1 C5 C4 -1.3(3) . .
Zn1 N1 C5 C4 176.73(19) . .
C3 C4 C5 N1 0.5(4) . .
C2 C3 C6 C7 -131.4(2) . .
C4 C3 C6 C7 46.5(3) . .
C2 C3 C6 C11 46.1(3) . .
C4 C3 C6 C11 -136.0(2) . .
C11 C6 C7 C8 -0.5(3) . .
C3 C6 C7 C8 177.09(17) . .
C6 C7 C8 C9 1.9(3) . .
C6 C7 C8 C12 -174.10(17) . .
C7 C8 C9 C10 -1.8(3) . .
C12 C8 C9 C10 174.09(19) . .
C8 C9 C10 C11 0.2(3) . .
C9 C10 C11 C6 1.3(3) . .
C7 C6 C11 C10 -1.1(3) . .
C3 C6 C11 C10 -178.6(2) . .
Zn1 O1 C12 O2 -42.5(3) 7_557 .
Zn1 O1 C12 C8 136.85(13) 7_557 .
Zn1 O2 C12 O1 14.7(2) 8_455 .
Zn1 O2 C12 C8 -164.64(12) 8_455 .
C9 C8 C12 O1 -169.91(17) . .
C7 C8 C12 O1 6.0(2) . .
C9 C8 C12 O2 9.5(3) . .
C7 C8 C12 O2 -174.58(16) . .
Zn1 O3 C13 O3 6.24(6) . 2_657
Zn1 O3 C13 C14 -173.76(6) . .
O3 C13 C14 C15 -166.94(11) . 2_657
O3 C13 C14 C15 13.06(11) 2_657 2_657
O3 C13 C14 C15 13.06(11) . .
O3 C13 C14 C15 -166.94(11) 2_657 .
C15 C14 C15 C16 0.05(12) 2_657 .
C13 C14 C15 C16 -179.95(12) . .
C14 C15 C16 C17 -0.1(2) . .
C15 C16 C17 C16 0.05(12) . 2_657
C15 C16 C17 C18 -179.95(12) . .
Zn1 O4 C18 O4 8.85(8) 1_565 2_657
Zn1 O4 C18 C17 -171.15(8) 1_565 .
C16 C17 C18 O4 -176.85(13) . 2_657
C16 C17 C18 O4 3.15(13) 2_657 2_657
C16 C17 C18 O4 3.15(13) . .
C16 C17 C18 O4 -176.85(13) 2_657 .
